data_4086154
loop_
_publ_author_name
'Hadlington, Terrance J.'
'Li, Jiaye'
'Hermann, Markus'
'Davey, Amelia'
'Frenking, Gernot'
'Jones, Cameron'

_publ_section_title
;
 Reactivity of Amido-Digermynes, LGeGeL (L = Bulky Amide), toward Olefins
 and Related Molecules: Facile Reduction, C--H Activation, and Reversible
 Cycloaddition of Unsaturated Substrates
;
_journal_issue 13
_journal_name_full Organometallics
_journal_page_first 3175
_journal_paper_doi 10.1021/acs.organomet.5b00206
_journal_volume 34
_journal_year 2015
_chemical_formula_sum 'C86 H94 Ge2 N2 Si2'
_chemical_formula_weight 1356.99
_chemical_name_systematic
; 
 ? 
;
_space_group_IT_number 2
_symmetry_cell_setting triclinic
_symmetry_space_group_name_Hall '-P 1'
_symmetry_space_group_name_H-M 'P -1'
_atom_sites_solution_hydrogens geom
_atom_sites_solution_primary direct
_atom_sites_solution_secondary difmap
_audit_creation_method SHELXL-97
_cell_angle_alpha 103.001(3)
_cell_angle_beta 100.467(3)
_cell_angle_gamma 98.528(3)
_cell_formula_units_Z 1
_cell_length_a 10.7558(4)
_cell_length_b 13.0331(4)
_cell_length_c 13.8644(6)
_cell_measurement_temperature 123(2)
_cell_volume 1825.55(13)
_computing_structure_refinement 'SHELXL-97 (Sheldrick, 1997)'
_computing_structure_solution 'SHELXS-97 (Sheldrick, 1990)'
_diffrn_ambient_temperature 123(2)
_diffrn_measured_fraction_theta_full 0.998
_diffrn_measured_fraction_theta_max 0.998
_diffrn_measurement_device_type 'Oxford Gemini Ultra'
_diffrn_radiation_monochromator graphite
_diffrn_radiation_source 'fine-focus sealed tube'
_diffrn_radiation_type MoK\a
_diffrn_radiation_wavelength 0.71073
_diffrn_reflns_av_R_equivalents 0.0289
_diffrn_reflns_av_sigmaI/netI 0.0279
_diffrn_reflns_limit_h_max 13
_diffrn_reflns_limit_h_min -13
_diffrn_reflns_limit_k_max 16
_diffrn_reflns_limit_k_min -16
_diffrn_reflns_limit_l_max 17
_diffrn_reflns_limit_l_min -17
_diffrn_reflns_number 28975
_diffrn_reflns_theta_full 27.00
_diffrn_reflns_theta_max 27.00
_diffrn_reflns_theta_min 3.10
_exptl_absorpt_coefficient_mu 0.902
_exptl_absorpt_correction_T_max 0.840
_exptl_absorpt_correction_T_min 0.784
_exptl_absorpt_correction_type multi-scan
_exptl_absorpt_process_details 'SCALE3 ABSPACK'
_exptl_crystal_colour orange
_exptl_crystal_density_diffrn 1.234
_exptl_crystal_density_method 'not measured'
_exptl_crystal_description block
_exptl_crystal_F_000 716
_exptl_crystal_size_max 0.28
_exptl_crystal_size_mid 0.24
_exptl_crystal_size_min 0.20
_refine_diff_density_max 0.350
_refine_diff_density_min -0.541
_refine_diff_density_rms 0.053
_refine_ls_extinction_method none
_refine_ls_goodness_of_fit_ref 1.052
_refine_ls_hydrogen_treatment constr
_refine_ls_matrix_type full
_refine_ls_number_parameters 439
_refine_ls_number_reflns 7953
_refine_ls_number_restraints 23
_refine_ls_restrained_S_all 1.147
_refine_ls_R_factor_all 0.0422
_refine_ls_R_factor_gt 0.0329
_refine_ls_shift/su_max 0.001
_refine_ls_shift/su_mean 0.000
_refine_ls_structure_factor_coef Fsqd
_refine_ls_weighting_details 'calc w=1/[\s^2^(Fo^2^)+(0.0429P)^2^+0.8940P] where P=(Fo^2^+2Fc^2^)/3'
_refine_ls_weighting_scheme calc
_refine_ls_wR_factor_gt 0.0843
_refine_ls_wR_factor_ref 0.0904
_reflns_number_gt 6826
_reflns_number_total 7953
_reflns_threshold_expression >2sigma(I)
_cod_data_source_file om5b00206_si_002.cif
_cod_data_source_block compound5
_cod_original_cell_volume 1825.55(12)
_cod_original_sg_symbol_H-M P-1
_cod_database_code 4086154

loop_
_symmetry_equiv_pos_as_xyz
'x, y, z'
'-x, -y, -z'

loop_
_atom_site_label
_atom_site_type_symbol
_atom_site_fract_x
_atom_site_fract_y
_atom_site_fract_z
_atom_site_U_iso_or_equiv
_atom_site_adp_type
_atom_site_occupancy
_atom_site_symmetry_multiplicity
_atom_site_calc_flag
_atom_site_refinement_flags
_atom_site_disorder_assembly
_atom_site_disorder_group
Ge1 Ge 0.670843(19) 0.676947(16) 0.584979(17) 0.02660(8) Uani 1 1 d . . .
Si1 Si 0.63867(7) 0.84225(5) 0.79491(6) 0.04269(18) Uani 1 1 d . . .
N1 N 0.72300(16) 0.79156(13) 0.70361(14) 0.0275(4) Uani 1 1 d . . .
C1 C 0.85463(18) 0.84459(14) 0.71576(15) 0.0237(4) Uani 1 1 d . . .
C2 C 0.95815(19) 0.80261(14) 0.75761(15) 0.0233(4) Uani 1 1 d . . .
C3 C 1.08330(19) 0.86288(15) 0.77999(16) 0.0273(4) Uani 1 1 d . . .
H3 H 1.1527 0.8349 0.8103 0.033 Uiso 1 1 calc R . .
C4 C 1.10971(19) 0.96220(15) 0.75944(17) 0.0281(4) Uani 1 1 d . . .
C5 C 1.00715(19) 0.99762(15) 0.70819(16) 0.0273(4) Uani 1 1 d . . .
H5 H 1.0242 1.0627 0.6886 0.033 Uiso 1 1 calc R . .
C6 C 0.88110(19) 0.94085(14) 0.68487(15) 0.0246(4) Uani 1 1 d . . .
C7 C 1.2438(2) 1.03093(17) 0.7914(2) 0.0388(5) Uani 1 1 d . . .
H7A H 1.2994 1.0009 0.8373 0.058 Uiso 1 1 calc R . .
H7B H 1.2398 1.1042 0.8263 0.058 Uiso 1 1 calc R . .
H7C H 1.2790 1.0323 0.7312 0.058 Uiso 1 1 calc R . .
C8 C 0.93607(19) 0.69148(14) 0.77837(15) 0.0234(4) Uani 1 1 d . . .
H8 H 0.8522 0.6511 0.7321 0.028 Uiso 1 1 calc R . .
C9 C 1.03883(18) 0.62922(14) 0.74703(15) 0.0218(4) Uani 1 1 d . . .
C10 C 1.04598(19) 0.60455(15) 0.64561(15) 0.0261(4) Uani 1 1 d . . .
H10 H 0.9881 0.6273 0.5981 0.031 Uiso 1 1 calc R . .
C11 C 1.1359(2) 0.54742(16) 0.61239(17) 0.0309(4) Uani 1 1 d . . .
H11 H 1.1396 0.5319 0.5428 0.037 Uiso 1 1 calc R . .
C12 C 1.2200(2) 0.51292(16) 0.68041(18) 0.0319(5) Uani 1 1 d . . .
H12 H 1.2810 0.4729 0.6579 0.038 Uiso 1 1 calc R . .
C13 C 1.2143(2) 0.53717(19) 0.78100(19) 0.0386(5) Uani 1 1 d . . .
H13 H 1.2724 0.5145 0.8283 0.046 Uiso 1 1 calc R . .
C14 C 1.1240(2) 0.59476(18) 0.81423(17) 0.0349(5) Uani 1 1 d . . .
H14 H 1.1210 0.6105 0.8840 0.042 Uiso 1 1 calc R . .
C15 C 0.9208(2) 0.69270(16) 0.88552(16) 0.0276(4) Uani 1 1 d . . .
C16 C 0.8606(2) 0.59793(17) 0.90236(18) 0.0330(5) Uani 1 1 d . . .
H16 H 0.8293 0.5359 0.8470 0.040 Uiso 1 1 calc R . .
C17 C 0.8458(2) 0.5928(2) 0.99849(19) 0.0421(6) Uani 1 1 d . . .
H17 H 0.8053 0.5275 1.0089 0.050 Uiso 1 1 calc R . .
C18 C 0.8900(3) 0.6832(2) 1.0793(2) 0.0489(6) Uani 1 1 d . . .
H18 H 0.8799 0.6803 1.1453 0.059 Uiso 1 1 calc R . .
C19 C 0.9489(3) 0.7775(2) 1.06354(19) 0.0469(6) Uani 1 1 d . . .
H19 H 0.9788 0.8397 1.1189 0.056 Uiso 1 1 calc R . .
C20 C 0.9651(2) 0.78249(18) 0.96701(18) 0.0366(5) Uani 1 1 d . . .
H20 H 1.0067 0.8477 0.9572 0.044 Uiso 1 1 calc R . .
C21 C 0.77125(19) 0.97552(15) 0.62118(17) 0.0281(4) Uani 1 1 d . . .
H21 H 0.6973 0.9703 0.6555 0.034 Uiso 1 1 calc R . .
C22 C 0.8048(2) 1.09225(16) 0.61627(18) 0.0306(5) Uani 1 1 d . . .
C23 C 0.8145(2) 1.17417(17) 0.7024(2) 0.0420(6) Uani 1 1 d . . .
H23 H 0.7957 1.1569 0.7619 0.050 Uiso 1 1 calc R . .
C24 C 0.8515(3) 1.28130(19) 0.7029(2) 0.0503(7) Uani 1 1 d . . .
H24 H 0.8594 1.3364 0.7629 0.060 Uiso 1 1 calc R . .
C25 C 0.8766(2) 1.30748(18) 0.6165(2) 0.0503(7) Uani 1 1 d . . .
H25 H 0.9021 1.3805 0.6168 0.060 Uiso 1 1 calc R . .
C26 C 0.8644(3) 1.2275(2) 0.5303(2) 0.0495(7) Uani 1 1 d . . .
H26 H 0.8803 1.2455 0.4703 0.059 Uiso 1 1 calc R . .
C27 C 0.8288(2) 1.11979(18) 0.5298(2) 0.0393(5) Uani 1 1 d . . .
H27 H 0.8210 1.0650 0.4695 0.047 Uiso 1 1 calc R . .
C28 C 0.7262(2) 0.89725(15) 0.51640(17) 0.0306(5) Uani 1 1 d . . .
C29 C 0.5970(2) 0.87232(18) 0.4668(2) 0.0403(5) Uani 1 1 d . . .
H29 H 0.5359 0.9049 0.4980 0.048 Uiso 1 1 calc R . .
C30 C 0.5568(3) 0.7997(2) 0.3713(2) 0.0514(7) Uani 1 1 d . . .
H30 H 0.4683 0.7831 0.3375 0.062 Uiso 1 1 calc R . .
C31 C 0.6449(3) 0.7517(2) 0.3256(2) 0.0527(7) Uani 1 1 d . . .
H31 H 0.6166 0.7010 0.2613 0.063 Uiso 1 1 calc R . .
C32 C 0.7726(3) 0.77701(18) 0.37258(19) 0.0442(6) Uani 1 1 d . . .
H32 H 0.8331 0.7450 0.3402 0.053 Uiso 1 1 calc R . .
C33 C 0.8140(2) 0.84919(16) 0.46726(17) 0.0339(5) Uani 1 1 d . . .
H33 H 0.9030 0.8664 0.4994 0.041 Uiso 1 1 calc R . .
C34 C 0.4888(3) 0.8795(3) 0.7314(3) 0.0730(11) Uani 1 1 d . . .
H34A H 0.5067 0.9558 0.7324 0.109 Uiso 1 1 calc R . .
H34B H 0.4203 0.8663 0.7676 0.109 Uiso 1 1 calc R . .
H34C H 0.4610 0.8360 0.6609 0.109 Uiso 1 1 calc R . .
C35 C 0.7445(3) 0.9636(2) 0.8895(2) 0.0633(9) Uani 1 1 d . . .
H35A H 0.8208 0.9430 0.9246 0.095 Uiso 1 1 calc R . .
H35B H 0.6966 0.9938 0.9390 0.095 Uiso 1 1 calc R . .
H35C H 0.7716 1.0173 0.8542 0.095 Uiso 1 1 calc R . .
C36 C 0.5900(3) 0.7467(2) 0.8702(2) 0.0472(6) Uani 1 1 d . . .
H36A H 0.5237 0.6863 0.8260 0.071 Uiso 1 1 calc R . .
H36B H 0.5555 0.7840 0.9259 0.071 Uiso 1 1 calc R . .
H36C H 0.6653 0.7198 0.8980 0.071 Uiso 1 1 calc R . .
C37 C 0.6009(2) 0.44619(18) 0.5918(2) 0.0396(6) Uani 1 1 d . . .
H37 H 0.6541 0.4194 0.6389 0.048 Uiso 1 1 calc R . .
C38 C 0.5584(2) 0.53710(18) 0.6392(2) 0.0377(5) Uani 1 1 d . . .
H38 H 0.5877 0.5567 0.7110 0.045 Uiso 1 1 calc R . .
C39 C 0.48094(19) 0.60680(19) 0.6040(2) 0.0377(5) Uani 1 1 d . . .
H39 H 0.4701 0.6617 0.6580 0.045 Uiso 1 1 calc R . .
C40 C 0.41601(17) 0.61386(15) 0.50732(16) 0.0392(6) Uani 1 1 d . . .
H40 H 0.3746 0.6738 0.5119 0.047 Uiso 1 1 calc R . .
C43 C 0.58532(17) 0.39603(15) 0.98651(16) 0.0282(18) Uani 0.50 1 d PRD A -1
H43A H 0.5706 0.3780 1.0497 0.034 Uiso 0.50 1 calc PR B -1
H43B H 0.6735 0.4397 1.0017 0.034 Uiso 0.50 1 calc PR C -1
C44 C 0.50052(17) 0.45473(15) 0.95850(16) 0.0258(16) Uani 0.50 1 d PRD A -1
H44A H 0.4116 0.4119 0.9393 0.031 Uiso 0.50 1 calc PR D -1
H44B H 0.5193 0.4811 0.9000 0.031 Uiso 0.50 1 calc PR E -1
C42 C 0.57783(17) 0.30113(15) 0.91310(16) 0.0418(11) Uani 0.50 1 d PRD A -1
H42A H 0.5955 0.3184 0.8503 0.050 Uiso 0.50 1 calc PR F -1
H42B H 0.4896 0.2573 0.8966 0.050 Uiso 0.50 1 calc PR G -1
C41 C 0.6731(6) 0.2385(5) 0.9506(5) 0.0612(16) Uani 0.50 1 d PDU A -1
H41A H 0.7605 0.2756 0.9540 0.092 Uiso 0.50 1 calc PR A -1
H41B H 0.6559 0.1667 0.9040 0.092 Uiso 0.50 1 calc PR A -1
H41C H 0.6652 0.2321 1.0184 0.092 Uiso 0.50 1 calc PR A -1
C45 C 0.5164(9) 0.5483(6) 1.0512(6) 0.074(3) Uani 0.50 1 d PDU A -1
H45A H 0.5029 0.5236 1.1117 0.089 Uiso 0.50 1 calc PR A -1
H45B H 0.6015 0.5969 1.0672 0.089 Uiso 0.50 1 calc PR A -1
C46 C 0.4106(9) 0.5982(8) 1.0116(8) 0.108(5) Uani 0.50 1 d PDU A -1
H46A H 0.3665 0.5557 0.9429 0.162 Uiso 0.50 1 calc PR A -1
H46B H 0.4459 0.6713 1.0096 0.162 Uiso 0.50 1 calc PR A -1
H46C H 0.3492 0.6009 1.0559 0.162 Uiso 0.50 1 calc PR A -1

loop_
_atom_site_aniso_label
_atom_site_aniso_U_11
_atom_site_aniso_U_22
_atom_site_aniso_U_33
_atom_site_aniso_U_23
_atom_site_aniso_U_13
_atom_site_aniso_U_12
Ge1 0.02063(11) 0.02222(12) 0.04211(15) 0.01579(9) 0.01050(9) 0.00443(8)
Si1 0.0505(4) 0.0320(3) 0.0672(5) 0.0236(3) 0.0441(4) 0.0208(3)
N1 0.0271(8) 0.0214(8) 0.0436(10) 0.0154(7) 0.0198(8) 0.0091(6)
C1 0.0290(10) 0.0177(9) 0.0306(11) 0.0084(8) 0.0174(8) 0.0070(7)
C2 0.0313(10) 0.0164(8) 0.0274(10) 0.0081(7) 0.0147(8) 0.0069(7)
C3 0.0297(10) 0.0200(9) 0.0362(12) 0.0092(8) 0.0127(9) 0.0080(7)
C4 0.0306(10) 0.0184(9) 0.0392(12) 0.0082(8) 0.0161(9) 0.0057(7)
C5 0.0329(10) 0.0160(9) 0.0407(12) 0.0123(8) 0.0189(9) 0.0074(7)
C6 0.0326(10) 0.0167(9) 0.0318(11) 0.0090(8) 0.0178(8) 0.0106(7)
C7 0.0315(11) 0.0232(10) 0.0661(16) 0.0159(10) 0.0164(11) 0.0054(8)
C8 0.0284(10) 0.0178(9) 0.0282(10) 0.0099(8) 0.0108(8) 0.0060(7)
C9 0.0264(9) 0.0137(8) 0.0278(10) 0.0088(7) 0.0091(8) 0.0022(7)
C10 0.0305(10) 0.0211(9) 0.0267(10) 0.0071(8) 0.0054(8) 0.0052(7)
C11 0.0359(11) 0.0245(10) 0.0317(11) 0.0037(8) 0.0131(9) 0.0030(8)
C12 0.0303(11) 0.0226(10) 0.0512(14) 0.0147(9) 0.0213(10) 0.0081(8)
C13 0.0368(12) 0.0468(13) 0.0478(14) 0.0304(11) 0.0160(10) 0.0208(10)
C14 0.0411(12) 0.0441(13) 0.0310(12) 0.0210(10) 0.0148(9) 0.0188(10)
C15 0.0315(10) 0.0257(10) 0.0321(11) 0.0118(8) 0.0151(9) 0.0089(8)
C16 0.0402(12) 0.0284(11) 0.0382(12) 0.0147(9) 0.0190(10) 0.0090(9)
C17 0.0494(14) 0.0441(13) 0.0467(15) 0.0262(12) 0.0259(12) 0.0119(11)
C18 0.0555(16) 0.0655(17) 0.0378(14) 0.0230(13) 0.0254(12) 0.0157(13)
C19 0.0575(16) 0.0490(15) 0.0329(13) 0.0027(11) 0.0179(11) 0.0090(12)
C20 0.0465(13) 0.0299(11) 0.0369(13) 0.0077(9) 0.0198(10) 0.0072(9)
C21 0.0311(10) 0.0190(9) 0.0436(12) 0.0153(9) 0.0186(9) 0.0102(8)
C22 0.0286(10) 0.0199(9) 0.0499(13) 0.0159(9) 0.0123(9) 0.0100(8)
C23 0.0527(14) 0.0250(11) 0.0533(15) 0.0133(10) 0.0129(12) 0.0168(10)
C24 0.0532(15) 0.0213(11) 0.0723(19) 0.0091(12) 0.0019(13) 0.0145(10)
C25 0.0371(13) 0.0213(11) 0.094(2) 0.0263(13) 0.0048(13) 0.0059(9)
C26 0.0474(14) 0.0336(13) 0.081(2) 0.0354(14) 0.0209(13) 0.0097(11)
C27 0.0421(13) 0.0270(11) 0.0575(16) 0.0208(11) 0.0189(11) 0.0092(9)
C28 0.0387(11) 0.0180(9) 0.0418(12) 0.0178(9) 0.0127(9) 0.0062(8)
C29 0.0403(13) 0.0282(11) 0.0577(16) 0.0230(11) 0.0106(11) 0.0058(9)
C30 0.0536(16) 0.0359(13) 0.0581(17) 0.0235(12) -0.0047(13) -0.0081(11)
C31 0.080(2) 0.0295(12) 0.0442(15) 0.0111(11) 0.0132(14) -0.0038(12)
C32 0.0662(17) 0.0264(11) 0.0441(14) 0.0124(10) 0.0227(12) 0.0037(11)
C33 0.0464(13) 0.0243(10) 0.0379(12) 0.0149(9) 0.0180(10) 0.0071(9)
C34 0.0650(19) 0.0673(19) 0.135(3) 0.063(2) 0.070(2) 0.0490(16)
C35 0.101(2) 0.0332(14) 0.073(2) 0.0098(13) 0.0638(19) 0.0165(14)
C36 0.0527(15) 0.0442(14) 0.0634(17) 0.0244(13) 0.0410(13) 0.0174(11)
C37 0.0281(11) 0.0361(12) 0.0579(16) 0.0292(12) 0.0008(10) 0.0012(9)
C38 0.0257(10) 0.0379(12) 0.0524(15) 0.0269(11) 0.0048(10) -0.0034(9)
C39 0.0204(10) 0.0393(12) 0.0572(15) 0.0211(11) 0.0111(10) 0.0016(8)
C40 0.0234(10) 0.0329(11) 0.0660(17) 0.0257(12) 0.0069(10) 0.0038(8)
C43 0.030(3) 0.032(3) 0.023(3) 0.006(2) -0.002(2) 0.016(3)
C44 0.014(2) 0.038(3) 0.024(3) 0.010(2) -0.0059(19) 0.012(2)
C42 0.042(3) 0.046(3) 0.032(3) 0.002(2) 0.004(2) 0.009(2)
C41 0.063(3) 0.061(3) 0.059(3) 0.003(3) 0.010(3) 0.033(3)
C45 0.069(5) 0.074(6) 0.080(6) 0.018(5) 0.016(4) 0.022(4)
C46 0.114(8) 0.107(8) 0.092(8) 0.018(6) 0.037(6) -0.017(6)

loop_
_atom_type_symbol
_atom_type_description
_atom_type_scat_dispersion_real
_atom_type_scat_dispersion_imag
_atom_type_scat_source
C C 0.0033 0.0016 'International Tables Vol C Tables 4.2.6.8 and 6.1.1.4'
H H 0.0000 0.0000 'International Tables Vol C Tables 4.2.6.8 and 6.1.1.4'
N N 0.0061 0.0033 'International Tables Vol C Tables 4.2.6.8 and 6.1.1.4'
Si Si 0.0817 0.0704 'International Tables Vol C Tables 4.2.6.8 and 6.1.1.4'
Ge Ge 0.1547 1.8001 'International Tables Vol C Tables 4.2.6.8 and 6.1.1.4'

loop_
_geom_angle_atom_site_label_1
_geom_angle_atom_site_label_2
_geom_angle_atom_site_label_3
_geom_angle
_geom_angle_site_symmetry_1
N1 Ge1 C39 99.95(8) .
N1 Ge1 C38 103.39(8) .
C39 Ge1 C38 36.08(8) .
N1 Si1 C36 114.25(9) .
N1 Si1 C35 109.21(11) .
C36 Si1 C35 105.88(14) .
N1 Si1 C34 109.69(13) .
C36 Si1 C34 107.89(13) .
C35 Si1 C34 109.81(16) .
C1 N1 Si1 117.77(14) .
C1 N1 Ge1 111.10(12) .
Si1 N1 Ge1 131.12(10) .
C2 C1 C6 118.88(17) .
C2 C1 N1 121.08(16) .
C6 C1 N1 120.04(17) .
C3 C2 C1 119.35(17) .
C3 C2 C8 119.64(17) .
C1 C2 C8 121.01(17) .
C4 C3 C2 122.23(18) .
C3 C4 C5 117.53(18) .
C3 C4 C7 121.94(19) .
C5 C4 C7 120.53(18) .
C6 C5 C4 122.16(17) .
C5 C6 C1 119.18(18) .
C5 C6 C21 121.64(16) .
C1 C6 C21 119.08(17) .
C15 C8 C2 114.46(16) .
C15 C8 C9 112.72(15) .
C2 C8 C9 110.71(15) .
C14 C9 C10 117.96(18) .
C14 C9 C8 123.44(18) .
C10 C9 C8 118.59(17) .
C11 C10 C9 121.31(19) .
C12 C11 C10 120.1(2) .
C13 C12 C11 119.18(19) .
C12 C13 C14 120.6(2) .
C9 C14 C13 120.8(2) .
C20 C15 C16 118.62(19) .
C20 C15 C8 123.30(18) .
C16 C15 C8 118.07(18) .
C17 C16 C15 121.1(2) .
C18 C17 C16 119.8(2) .
C19 C18 C17 119.7(2) .
C18 C19 C20 120.6(2) .
C15 C20 C19 120.2(2) .
C28 C21 C6 110.21(15) .
C28 C21 C22 112.55(17) .
C6 C21 C22 113.03(17) .
C27 C22 C23 118.33(19) .
C27 C22 C21 122.6(2) .
C23 C22 C21 119.02(19) .
C22 C23 C24 120.9(2) .
C25 C24 C23 120.1(3) .
C26 C25 C24 119.6(2) .
C25 C26 C27 120.5(3) .
C22 C27 C26 120.5(2) .
C29 C28 C33 118.4(2) .
C29 C28 C21 120.7(2) .
C33 C28 C21 120.93(19) .
C28 C29 C30 120.2(2) .
C31 C30 C29 120.3(3) .
C32 C31 C30 120.2(3) .
C31 C32 C33 120.1(2) .
C32 C33 C28 120.8(2) .
C40 C37 C38 135.3(2) 2_666
C37 C38 C39 134.4(2) .
C37 C38 Ge1 102.94(15) .
C39 C38 Ge1 65.12(11) .
C40 C39 C38 135.4(2) .
C40 C39 Ge1 93.26(13) .
C38 C39 Ge1 78.80(12) .
C37 C40 C39 134.94(19) 2_666
C44 C43 C42 113.5 .
C43 C44 C45 105.2(3) .
C43 C42 C41 110.5(3) .
C46 C45 C44 98.4(6) .

loop_
_geom_bond_atom_site_label_1
_geom_bond_atom_site_label_2
_geom_bond_distance
_geom_bond_site_symmetry_2
Ge1 N1 1.8873(18) .
Ge1 C39 2.197(2) .
Ge1 C38 2.376(2) .
Si1 N1 1.7550(17) .
Si1 C36 1.872(2) .
Si1 C35 1.872(3) .
Si1 C34 1.876(3) .
N1 C1 1.443(2) .
C1 C2 1.402(3) .
C1 C6 1.421(2) .
C2 C3 1.397(3) .
C2 C8 1.532(2) .
C3 C4 1.387(3) .
C4 C5 1.396(3) .
C4 C7 1.511(3) .
C5 C6 1.388(3) .
C6 C21 1.529(3) .
C8 C15 1.521(3) .
C8 C9 1.533(3) .
C9 C14 1.382(3) .
C9 C10 1.389(3) .
C10 C11 1.386(3) .
C11 C12 1.383(3) .
C12 C13 1.374(3) .
C13 C14 1.394(3) .
C15 C20 1.385(3) .
C15 C16 1.395(3) .
C16 C17 1.386(3) .
C17 C18 1.384(4) .
C18 C19 1.378(4) .
C19 C20 1.395(3) .
C21 C28 1.522(3) .
C21 C22 1.530(3) .
C22 C27 1.383(3) .
C22 C23 1.388(3) .
C23 C24 1.392(3) .
C24 C25 1.378(4) .
C25 C26 1.369(4) .
C26 C27 1.398(3) .
C28 C29 1.388(3) .
C28 C33 1.402(3) .
C29 C30 1.394(4) .
C30 C31 1.380(4) .
C31 C32 1.365(4) .
C32 C33 1.383(3) .
C37 C40 1.385(3) 2_666
C37 C38 1.402(4) .
C38 C39 1.426(3) .
C39 C40 1.423(3) .
C40 C37 1.385(3) 2_666
C43 C44 1.3341 .
C43 C42 1.3951 .
C44 C45 1.523(5) .
C42 C41 1.494(4) .
C45 C46 1.474(6) .
